data_1522699
loop_
_publ_author_name
'Pietrokowsky, P.'

_publ_section_title
;
 A cursory investigation of intermediate phases in the systems Ti-Zn,
 Ti-Hg, Zr-Zn, Zr-Cd, and Zr-Hg by X-ray powder methods
;
_journal_name_full
;
Transactions of the American Institute of Mining, Metallurgical and Petroleum 
Engineers
;
_journal_page_first 219
_journal_page_last 226
_journal_volume 200
_journal_year 1954
_chemical_formula_sum 'Hg Zr'
_space_group_IT_number 123
_symmetry_space_group_name_Hall '-P 4 2'
_symmetry_space_group_name_H-M 'P 4/m m m'
_cell_angle_alpha 90
_cell_angle_beta 90
_cell_angle_gamma 90
_cell_formula_units_Z 1
_cell_length_a 3.147
_cell_length_b 3.147
_cell_length_c 4.17
_cell_volume 41.298
_citation_journal_id_ASTM TAIMAF
_cod_data_source_file Pietrokowsky_TAIMAF_1954_692.cif
_cod_data_source_block Hg1Zr1
_cod_original_cell_volume 41.29805
_cod_original_formula_sum 'Hg1 Zr1'
_cod_database_code 1522699

loop_
_symmetry_equiv_pos_as_xyz
x,y,z
-y,x,z
-x,-y,z
y,-x,z
x,-y,-z
y,x,-z
-x,y,-z
-y,-x,-z
-x,-y,-z
y,-x,-z
x,y,-z
-y,x,-z
-x,y,z
-y,-x,z
x,-y,z
y,x,z

loop_
_atom_site_label
_atom_site_type_symbol
_atom_site_fract_x
_atom_site_fract_y
_atom_site_fract_z
_atom_site_occupancy
_atom_site_U_iso_or_equiv
Hg1 Hg 0 0 0 1 0.0
Zr1 Zr 0.5 0.5 0.5 1 0.0
